data_7102470
loop_
_publ_author_name
'Tajima, Tomoyuki'
'Sasaki, Takayo'
'Sasamori, Takahiro'
'Takeda, Nobuhiro'
'Tokitoh, Norihiro'

_publ_section_title
;
 Thermal reactions of an overcrowded germacyclopropabenzene with group
 6 metal hexacarbonyl complexes [M(CO)6](M = Cr, Mo, and W): a novel
 mode of CO insertion leading to the formation of cyclic germoxycarbene
 metal complexes.
;
_journal_issue 4
_journal_name_full 'Chemical communications (Cambridge, England)'
_journal_page_first 402
_journal_page_last 403
_journal_paper_doi 10.1039/b314010e
_journal_year 2004
_chemical_formula_moiety 'C51 H80 Ge O6 Si6 Cr'
_chemical_formula_sum 'C51 H80 Cr Ge O6 Si6'
_chemical_formula_weight 1082.28
_chemical_name_common 'Cr complex'
_chemical_name_systematic
;
?
;
_space_group_IT_number 2
_symmetry_cell_setting triclinic
_symmetry_Int_Tables_number 2
_symmetry_space_group_name_Hall '-P 1'
_symmetry_space_group_name_H-M 'P -1'
_atom_sites_solution_hydrogens geom
_atom_sites_solution_primary direct
_atom_sites_solution_secondary difmap
_audit_creation_method SHELXL-97
_cell_angle_alpha 77.335(4)
_cell_angle_beta 71.540(3)
_cell_angle_gamma 84.6841(17)
_cell_formula_units_Z 2
_cell_length_a 11.8841(16)
_cell_length_b 13.7144(8)
_cell_length_c 19.8020(9)
_cell_measurement_temperature 103(2)
_cell_volume 2985.9(5)
_computing_cell_refinement CrystalClear
_computing_data_collection CrystalClear
_computing_data_reduction CrystalClear
_computing_structure_refinement 'SHELXL-97 (Sheldrick, 1997)'
_computing_structure_solution 'SHELXS-97 (Sheldrick, 1990)'
_diffrn_ambient_temperature 103(2)
_diffrn_measured_fraction_theta_full 0.993
_diffrn_measured_fraction_theta_max 0.993
_diffrn_measurement_device_type 'RIGAKU/MSC Meacury CCD'
_diffrn_measurement_method \w
_diffrn_radiation_monochromator graphite
_diffrn_radiation_source 'fine-focus sealed tube'
_diffrn_radiation_type MoK\a
_diffrn_radiation_wavelength 0.71070
_diffrn_reflns_av_R_equivalents 0.0421
_diffrn_reflns_av_sigmaI/netI 0.0521
_diffrn_reflns_limit_h_max 14
_diffrn_reflns_limit_h_min -14
_diffrn_reflns_limit_k_max 16
_diffrn_reflns_limit_k_min -16
_diffrn_reflns_limit_l_max 23
_diffrn_reflns_limit_l_min -21
_diffrn_reflns_number 28396
_diffrn_reflns_theta_full 25.00
_diffrn_reflns_theta_max 25.00
_diffrn_reflns_theta_min 2.74
_exptl_absorpt_coefficient_mu 0.847
_exptl_absorpt_correction_T_max 0.8488
_exptl_absorpt_correction_T_min 0.7851
_exptl_absorpt_correction_type multi-scan
_exptl_crystal_colour red
_exptl_crystal_density_diffrn 1.204
_exptl_crystal_density_method 'not measured'
_exptl_crystal_description prisum
_exptl_crystal_F_000 1148
_exptl_crystal_size_max 0.30
_exptl_crystal_size_mid 0.30
_exptl_crystal_size_min 0.20
_refine_diff_density_max 1.048
_refine_diff_density_min -0.629
_refine_diff_density_rms 0.071
_refine_ls_extinction_method none
_refine_ls_goodness_of_fit_ref 1.023
_refine_ls_hydrogen_treatment mixed
_refine_ls_matrix_type full
_refine_ls_number_parameters 608
_refine_ls_number_reflns 10452
_refine_ls_number_restraints 0
_refine_ls_restrained_S_all 1.023
_refine_ls_R_factor_all 0.0675
_refine_ls_R_factor_gt 0.0451
_refine_ls_shift/su_max 0.001
_refine_ls_shift/su_mean 0.000
_refine_ls_structure_factor_coef Fsqd
_refine_ls_weighting_details 'calc w=1/[\s^2^(Fo^2^)+(0.0671P)^2^+1.1906P] where P=(Fo^2^+2Fc^2^)/3'
_refine_ls_weighting_scheme calc
_refine_ls_wR_factor_gt 0.1116
_refine_ls_wR_factor_ref 0.1187
_reflns_number_gt 7940
_reflns_number_total 10452
_reflns_threshold_expression >2sigma(I)
_cod_data_source_file b314010e.txt
_cod_data_source_block Cr(CO)6
_cod_original_sg_symbol_H-M P-1
_cod_database_code 7102470

loop_
_symmetry_equiv_pos_as_xyz
'x, y, z'
'-x, -y, -z'

loop_
_atom_site_label
_atom_site_type_symbol
_atom_site_fract_x
_atom_site_fract_y
_atom_site_fract_z
_atom_site_U_iso_or_equiv
_atom_site_adp_type
_atom_site_occupancy
_atom_site_symmetry_multiplicity
_atom_site_calc_flag
_atom_site_refinement_flags
Ge1 Ge 0.23454(3) 0.35706(2) 0.333372(16) 0.01975(10) Uani 1 1 d .
C1 C 0.3578(3) 0.5282(3) 0.30950(17) 0.0297(7) Uani 1 1 d .
O1 O 0.37243(19) 0.43379(16) 0.30930(11) 0.0285(5) Uani 1 1 d .
C2 C 0.1467(3) 0.4827(2) 0.34423(17) 0.0280(7) Uani 1 1 d .
C3 C 0.2277(3) 0.5579(2) 0.33132(17) 0.0295(7) Uani 1 1 d .
C4 C 0.1841(3) 0.6541(3) 0.33943(19) 0.0365(8) Uani 1 1 d .
H1 H 0.2380 0.7058 0.3303 0.044 Uiso 1 1 calc R
C5 C 0.0630(3) 0.6751(3) 0.3606(2) 0.0419(9) Uani 1 1 d .
H2 H 0.0343 0.7409 0.3657 0.050 Uiso 1 1 calc R
C6 C -0.0156(3) 0.5998(3) 0.3742(2) 0.0442(9) Uani 1 1 d .
H3 H -0.0985 0.6144 0.3892 0.053 Uiso 1 1 calc R
C7 C 0.0242(3) 0.5031(3) 0.36647(17) 0.0312(7) Uani 1 1 d .
H4 H -0.0306 0.4518 0.3761 0.037 Uiso 1 1 calc R
Cr1 Cr 0.50069(5) 0.61568(4) 0.28836(3) 0.03296(15) Uani 1 1 d .
C8 C 0.4314(3) 0.7199(3) 0.2322(2) 0.0419(9) Uani 1 1 d .
C9 C 0.5859(3) 0.5726(2) 0.2001(2) 0.0337(8) Uani 1 1 d .
C10 C 0.5799(3) 0.5112(3) 0.3364(2) 0.0393(9) Uani 1 1 d .
C11 C 0.4196(3) 0.6560(3) 0.3772(2) 0.0393(9) Uani 1 1 d .
O2 O 0.3945(3) 0.7849(2) 0.19577(15) 0.0518(7) Uani 1 1 d .
O3 O 0.6425(2) 0.55093(18) 0.14688(14) 0.0397(6) Uani 1 1 d .
O4 O 0.6329(2) 0.4509(2) 0.36353(15) 0.0532(7) Uani 1 1 d .
O5 O 0.3699(2) 0.6784(2) 0.43177(16) 0.0559(8) Uani 1 1 d .
C12 C 0.6261(3) 0.6989(3) 0.2760(2) 0.0449(10) Uani 1 1 d .
O6 O 0.7016(2) 0.7496(2) 0.2701(2) 0.0663(9) Uani 1 1 d .
C13 C 0.2559(2) 0.2890(2) 0.25236(15) 0.0185(6) Uani 1 1 d .
C14 C 0.1974(2) 0.3250(2) 0.19897(15) 0.0185(6) Uani 1 1 d .
C15 C 0.1976(2) 0.2638(2) 0.15072(16) 0.0218(6) Uani 1 1 d .
H5 H 0.1563 0.2868 0.1160 0.026 Uiso 1 1 calc R
C16 C 0.2558(3) 0.1707(2) 0.15168(16) 0.0212(6) Uani 1 1 d .
C17 C 0.3192(3) 0.1410(2) 0.20096(16) 0.0215(6) Uani 1 1 d .
H6 H 0.3626 0.0792 0.2006 0.026 Uiso 1 1 calc R
C18 C 0.3227(2) 0.1973(2) 0.25122(15) 0.0185(6) Uani 1 1 d .
C19 C 0.1423(3) 0.4293(2) 0.18706(16) 0.0224(6) Uani 1 1 d .
H7 H 0.1368 0.4536 0.2321 0.027 Uiso 1 1 calc R
C20 C 0.2545(3) 0.1035(2) 0.09988(16) 0.0253(7) Uani 1 1 d .
H8 H 0.3154 0.0501 0.1069 0.030 Uiso 1 1 calc R
C21 C 0.4052(3) 0.1579(2) 0.29701(16) 0.0211(6) Uani 1 1 d .
H9 H 0.3854 0.1982 0.3358 0.025 Uiso 1 1 calc R
Si1 Si 0.24980(8) 0.51857(6) 0.11164(5) 0.0262(2) Uani 1 1 d .
Si2 Si -0.01723(8) 0.43920(7) 0.18411(5) 0.0297(2) Uani 1 1 d .
Si3 Si 0.31495(9) 0.16561(7) 0.00024(5) 0.0326(2) Uani 1 1 d .
Si4 Si 0.11211(9) 0.03227(7) 0.12867(5) 0.0360(2) Uani 1 1 d .
Si5 Si 0.56779(7) 0.18312(7) 0.24217(5) 0.0270(2) Uani 1 1 d .
Si6 Si 0.38480(8) 0.02122(7) 0.34647(5) 0.0301(2) Uani 1 1 d .
C22 C 0.4038(3) 0.4790(3) 0.11182(19) 0.0344(8) Uani 1 1 d .
H10 H 0.4197 0.4106 0.1034 0.052 Uiso 1 1 calc R
H11 H 0.4127 0.4815 0.1589 0.052 Uiso 1 1 calc R
H12 H 0.4602 0.5241 0.0732 0.052 Uiso 1 1 calc R
C23 C 0.2207(4) 0.6479(3) 0.1309(2) 0.0473(10) Uani 1 1 d .
H13 H 0.2154 0.6457 0.1816 0.071 Uiso 1 1 calc R
H14 H 0.1458 0.6746 0.1225 0.071 Uiso 1 1 calc R
H15 H 0.2856 0.6911 0.0986 0.071 Uiso 1 1 calc R
C24 C 0.2409(3) 0.5224(3) 0.01876(18) 0.0421(9) Uani 1 1 d .
H16 H 0.3068 0.5608 -0.0175 0.063 Uiso 1 1 calc R
H17 H 0.1654 0.5543 0.0146 0.063 Uiso 1 1 calc R
H18 H 0.2457 0.4541 0.0103 0.063 Uiso 1 1 calc R
C25 C -0.0758(4) 0.5681(3) 0.1921(3) 0.0593(12) Uani 1 1 d .
H19 H -0.1626 0.5691 0.2056 0.089 Uiso 1 1 calc R
H20 H -0.0439 0.6139 0.1454 0.089 Uiso 1 1 calc R
H21 H -0.0517 0.5892 0.2296 0.089 Uiso 1 1 calc R
C26 C -0.0397(3) 0.4120(3) 0.1009(2) 0.0464(10) Uani 1 1 d .
H22 H -0.1196 0.4345 0.0991 0.070 Uiso 1 1 calc R
H23 H -0.0306 0.3399 0.1023 0.070 Uiso 1 1 calc R
H24 H 0.0192 0.4473 0.0576 0.070 Uiso 1 1 calc R
C27 C -0.1100(3) 0.3492(3) 0.2621(2) 0.0417(9) Uani 1 1 d .
H25 H -0.1128 0.3676 0.3077 0.063 Uiso 1 1 calc R
H26 H -0.0755 0.2816 0.2611 0.063 Uiso 1 1 calc R
H27 H -0.1906 0.3510 0.2586 0.063 Uiso 1 1 calc R
C28 C 0.4355(3) 0.2502(3) -0.00993(19) 0.0417(9) Uani 1 1 d .
H28 H 0.4749 0.2756 -0.0617 0.063 Uiso 1 1 calc R
H29 H 0.4934 0.2131 0.0125 0.063 Uiso 1 1 calc R
H30 H 0.4017 0.3063 0.0140 0.063 Uiso 1 1 calc R
C29 C 0.1991(4) 0.2366(3) -0.0378(2) 0.0473(10) Uani 1 1 d .
H31 H 0.1642 0.2898 -0.0110 0.071 Uiso 1 1 calc R
H32 H 0.1369 0.1910 -0.0331 0.071 Uiso 1 1 calc R
H33 H 0.2354 0.2661 -0.0893 0.071 Uiso 1 1 calc R
C30 C 0.3810(4) 0.0679(3) -0.0548(2) 0.0574(12) Uani 1 1 d .
H34 H 0.4230 0.1002 -0.1048 0.086 Uiso 1 1 calc R
H35 H 0.3177 0.0270 -0.0551 0.086 Uiso 1 1 calc R
H36 H 0.4369 0.0251 -0.0334 0.086 Uiso 1 1 calc R
C31 C -0.0209(3) 0.1155(3) 0.1334(3) 0.0566(11) Uani 1 1 d .
H37 H -0.0916 0.0749 0.1477 0.085 Uiso 1 1 calc R
H38 H -0.0125 0.1586 0.0856 0.085 Uiso 1 1 calc R
H39 H -0.0291 0.1569 0.1693 0.085 Uiso 1 1 calc R
C32 C 0.1189(4) -0.0523(3) 0.0652(2) 0.0516(11) Uani 1 1 d .
H40 H 0.0500 -0.0955 0.0851 0.077 Uiso 1 1 calc R
H41 H 0.1919 -0.0936 0.0594 0.077 Uiso 1 1 calc R
H42 H 0.1183 -0.0121 0.0178 0.077 Uiso 1 1 calc R
C33 C 0.0943(5) -0.0474(4) 0.2207(2) 0.0673(14) Uani 1 1 d .
H43 H 0.0805 -0.0047 0.2564 0.101 Uiso 1 1 calc R
H44 H 0.1666 -0.0884 0.2201 0.101 Uiso 1 1 calc R
H45 H 0.0266 -0.0910 0.2340 0.101 Uiso 1 1 calc R
C34 C 0.5942(3) 0.3192(3) 0.2163(2) 0.0359(8) Uani 1 1 d .
H46 H 0.6761 0.3310 0.1849 0.054 Uiso 1 1 calc R
H47 H 0.5814 0.3461 0.2602 0.054 Uiso 1 1 calc R
H48 H 0.5392 0.3526 0.1901 0.054 Uiso 1 1 calc R
C35 C 0.6141(3) 0.1353(3) 0.1558(2) 0.0441(9) Uani 1 1 d .
H49 H 0.5652 0.1678 0.1252 0.066 Uiso 1 1 calc R
H50 H 0.6039 0.0629 0.1669 0.066 Uiso 1 1 calc R
H51 H 0.6977 0.1502 0.1299 0.066 Uiso 1 1 calc R
C36 C 0.6680(3) 0.1272(3) 0.2979(2) 0.0433(9) Uani 1 1 d .
H52 H 0.7495 0.1481 0.2713 0.065 Uiso 1 1 calc R
H53 H 0.6650 0.0541 0.3075 0.065 Uiso 1 1 calc R
H54 H 0.6418 0.1502 0.3441 0.065 Uiso 1 1 calc R
C37 C 0.2299(3) -0.0194(3) 0.3709(2) 0.0443(9) Uani 1 1 d .
H55 H 0.2263 -0.0916 0.3901 0.066 Uiso 1 1 calc R
H56 H 0.2033 -0.0036 0.3276 0.066 Uiso 1 1 calc R
H57 H 0.1783 0.0157 0.4079 0.066 Uiso 1 1 calc R
C38 C 0.4790(4) -0.0688(3) 0.2924(2) 0.0470(10) Uani 1 1 d .
H58 H 0.4691 -0.1366 0.3222 0.070 Uiso 1 1 calc R
H59 H 0.5624 -0.0507 0.2777 0.070 Uiso 1 1 calc R
H60 H 0.4549 -0.0664 0.2491 0.070 Uiso 1 1 calc R
C39 C 0.4203(4) 0.0024(3) 0.4337(2) 0.0516(11) Uani 1 1 d .
H61 H 0.3727 0.0496 0.4628 0.077 Uiso 1 1 calc R
H62 H 0.5048 0.0138 0.4235 0.077 Uiso 1 1 calc R
H63 H 0.4020 -0.0662 0.4607 0.077 Uiso 1 1 calc R
C40 C 0.2024(3) 0.2662(2) 0.43006(17) 0.0289(7) Uani 1 1 d .
C41 C 0.0948(3) 0.2141(3) 0.45316(18) 0.0318(8) Uani 1 1 d .
C42 C 0.0661(3) 0.1439(3) 0.51840(18) 0.0389(8) Uani 1 1 d .
H64 H -0.0041 0.1068 0.5329 0.047 Uiso 1 1 calc R
C43 C 0.1395(3) 0.1282(3) 0.56219(19) 0.0402(9) Uani 1 1 d .
H65 H 0.1207 0.0790 0.6058 0.048 Uiso 1 1 calc R
C44 C 0.2402(3) 0.1841(3) 0.54231(19) 0.0400(9) Uani 1 1 d .
H66 H 0.2870 0.1767 0.5742 0.048 Uiso 1 1 calc R
C45 C 0.2737(3) 0.2517(2) 0.47545(17) 0.0302(7) Uani 1 1 d .
C46 C 0.0020(3) 0.2342(3) 0.41236(18) 0.0342(8) Uani 1 1 d .
H67 H 0.0321 0.2893 0.3693 0.041 Uiso 1 1 calc R
C47 C 0.3860(3) 0.3102(3) 0.4583(2) 0.0388(8) Uani 1 1 d .
H68 H 0.4137 0.3363 0.4046 0.047 Uiso 1 1 calc R
C48 C -0.0196(4) 0.1453(3) 0.3841(2) 0.0526(11) Uani 1 1 d .
H69 H 0.0516 0.1309 0.3457 0.079 Uiso 1 1 calc R
H70 H -0.0866 0.1609 0.3645 0.079 Uiso 1 1 calc R
H71 H -0.0377 0.0868 0.4240 0.079 Uiso 1 1 calc R
C49 C -0.1146(3) 0.2731(3) 0.4620(2) 0.0517(11) Uani 1 1 d .
H72 H -0.1542 0.2175 0.5000 0.077 Uiso 1 1 calc R
H73 H -0.1670 0.3023 0.4328 0.077 Uiso 1 1 calc R
H74 H -0.0964 0.3242 0.4844 0.077 Uiso 1 1 calc R
C50 C 0.4877(4) 0.2460(3) 0.4787(2) 0.0540(11) Uani 1 1 d .
H75 H 0.5611 0.2837 0.4582 0.081 Uiso 1 1 calc R
H76 H 0.4984 0.1848 0.4592 0.081 Uiso 1 1 calc R
H77 H 0.4685 0.2285 0.5317 0.081 Uiso 1 1 calc R
C51 C 0.3590(4) 0.3990(3) 0.4947(2) 0.0507(10) Uani 1 1 d .
H78 H 0.3339 0.3757 0.5476 0.076 Uiso 1 1 calc R
H79 H 0.2952 0.4402 0.4804 0.076 Uiso 1 1 calc R
H80 H 0.4303 0.4389 0.4799 0.076 Uiso 1 1 calc R

loop_
_atom_site_aniso_label
_atom_site_aniso_U_11
_atom_site_aniso_U_22
_atom_site_aniso_U_33
_atom_site_aniso_U_23
_atom_site_aniso_U_13
_atom_site_aniso_U_12
Ge1 0.01970(17) 0.01972(18) 0.02005(17) -0.00591(12) -0.00563(13) 0.00141(12)
C1 0.0346(18) 0.0291(19) 0.0252(17) -0.0056(14) -0.0085(14) -0.0021(15)
O1 0.0282(12) 0.0276(13) 0.0304(12) -0.0115(10) -0.0060(10) -0.0012(10)
C2 0.0302(17) 0.0318(19) 0.0234(16) -0.0086(14) -0.0094(14) 0.0037(14)
C3 0.0330(18) 0.0306(18) 0.0258(17) -0.0091(14) -0.0088(14) 0.0018(15)
C4 0.040(2) 0.0297(19) 0.044(2) -0.0143(16) -0.0139(17) 0.0017(16)
C5 0.040(2) 0.037(2) 0.053(2) -0.0228(18) -0.0144(18) 0.0105(17)
C6 0.038(2) 0.046(2) 0.051(2) -0.0199(19) -0.0135(18) 0.0120(18)
C7 0.0265(17) 0.0351(19) 0.0318(18) -0.0118(15) -0.0064(14) 0.0044(15)
Cr1 0.0278(3) 0.0316(3) 0.0425(3) -0.0182(3) -0.0068(2) -0.0037(2)
C8 0.044(2) 0.038(2) 0.046(2) -0.0183(19) -0.0098(18) -0.0045(18)
C9 0.0286(18) 0.0270(19) 0.048(2) -0.0100(16) -0.0111(17) -0.0080(15)
C10 0.035(2) 0.041(2) 0.044(2) -0.0189(18) -0.0076(17) -0.0011(18)
C11 0.0322(19) 0.040(2) 0.055(2) -0.0230(19) -0.0178(18) -0.0002(16)
O2 0.0584(18) 0.0462(17) 0.0532(17) -0.0078(14) -0.0225(15) 0.0014(14)
O3 0.0390(14) 0.0375(15) 0.0415(15) -0.0157(12) -0.0045(12) -0.0050(11)
O4 0.0477(17) 0.0584(19) 0.0523(17) -0.0137(15) -0.0146(14) 0.0087(15)
O5 0.0475(16) 0.076(2) 0.0586(18) -0.0443(17) -0.0181(14) 0.0079(15)
C12 0.035(2) 0.034(2) 0.070(3) -0.026(2) -0.0123(19) 0.0013(18)
O6 0.0378(16) 0.0466(18) 0.121(3) -0.0396(18) -0.0159(16) -0.0091(14)
C13 0.0158(14) 0.0193(15) 0.0204(15) -0.0060(12) -0.0043(12) -0.0009(12)
C14 0.0157(14) 0.0177(15) 0.0202(15) -0.0016(12) -0.0038(12) -0.0017(12)
C15 0.0190(15) 0.0264(17) 0.0218(16) -0.0042(13) -0.0086(12) -0.0029(13)
C16 0.0208(15) 0.0216(16) 0.0221(16) -0.0067(12) -0.0056(12) -0.0033(13)
C17 0.0201(15) 0.0180(15) 0.0265(16) -0.0068(13) -0.0060(13) 0.0004(12)
C18 0.0167(14) 0.0186(15) 0.0192(15) -0.0025(12) -0.0051(12) -0.0009(12)
C19 0.0232(15) 0.0243(16) 0.0232(16) -0.0056(13) -0.0120(13) 0.0016(13)
C20 0.0289(17) 0.0234(17) 0.0291(17) -0.0111(13) -0.0119(14) -0.0026(13)
C21 0.0235(16) 0.0187(15) 0.0246(16) -0.0093(12) -0.0114(13) 0.0081(12)
Si1 0.0294(5) 0.0226(5) 0.0283(5) 0.0000(4) -0.0141(4) -0.0025(4)
Si2 0.0230(5) 0.0293(5) 0.0403(5) -0.0053(4) -0.0173(4) 0.0045(4)
Si3 0.0405(6) 0.0356(5) 0.0243(5) -0.0121(4) -0.0077(4) -0.0070(4)
Si4 0.0423(6) 0.0342(6) 0.0365(5) -0.0076(4) -0.0149(4) -0.0143(5)
Si5 0.0215(4) 0.0256(5) 0.0383(5) -0.0124(4) -0.0129(4) 0.0048(4)
Si6 0.0372(5) 0.0221(5) 0.0329(5) -0.0028(4) -0.0169(4) 0.0054(4)
C22 0.0288(18) 0.039(2) 0.0342(19) 0.0014(16) -0.0122(15) -0.0063(16)
C23 0.057(3) 0.029(2) 0.055(2) -0.0030(18) -0.018(2) -0.0057(18)
C24 0.043(2) 0.056(2) 0.0280(19) 0.0036(17) -0.0171(16) -0.0140(19)
C25 0.041(2) 0.047(3) 0.103(4) -0.027(2) -0.039(2) 0.020(2)
C26 0.034(2) 0.065(3) 0.045(2) 0.002(2) -0.0244(18) -0.0087(19)
C27 0.0241(18) 0.061(3) 0.042(2) -0.0116(19) -0.0112(16) -0.0039(17)
C28 0.041(2) 0.053(2) 0.0299(19) -0.0129(17) -0.0022(16) -0.0155(18)
C29 0.065(3) 0.049(2) 0.033(2) -0.0007(17) -0.0243(19) -0.015(2)
C30 0.076(3) 0.057(3) 0.040(2) -0.029(2) -0.004(2) -0.006(2)
C31 0.036(2) 0.055(3) 0.082(3) -0.027(2) -0.011(2) -0.011(2)
C32 0.062(3) 0.042(2) 0.062(3) -0.021(2) -0.024(2) -0.016(2)
C33 0.084(3) 0.070(3) 0.048(3) 0.009(2) -0.021(2) -0.049(3)
C34 0.0242(17) 0.034(2) 0.051(2) -0.0117(17) -0.0114(16) -0.0013(15)
C35 0.0306(19) 0.055(3) 0.049(2) -0.029(2) -0.0030(17) -0.0039(18)
C36 0.0308(19) 0.041(2) 0.064(3) -0.0087(19) -0.0255(18) 0.0040(17)
C37 0.048(2) 0.036(2) 0.042(2) 0.0062(17) -0.0106(18) -0.0067(18)
C38 0.052(2) 0.0233(19) 0.063(3) -0.0093(18) -0.016(2) 0.0055(17)
C39 0.074(3) 0.042(2) 0.046(2) 0.0001(19) -0.036(2) 0.007(2)
C40 0.0334(18) 0.0265(18) 0.0239(17) -0.0054(13) -0.0054(14) 0.0026(14)
C41 0.0354(19) 0.0304(19) 0.0289(18) -0.0082(15) -0.0075(15) 0.0002(15)
C42 0.042(2) 0.038(2) 0.0314(19) -0.0064(16) -0.0039(16) -0.0033(17)
C43 0.053(2) 0.035(2) 0.0287(19) -0.0012(15) -0.0102(17) -0.0002(18)
C44 0.050(2) 0.043(2) 0.032(2) -0.0073(17) -0.0219(17) 0.0060(18)
C45 0.0363(19) 0.0280(18) 0.0261(17) -0.0062(14) -0.0097(14) 0.0020(15)
C46 0.0273(18) 0.040(2) 0.0317(18) 0.0026(15) -0.0081(14) -0.0103(15)
C47 0.042(2) 0.044(2) 0.034(2) -0.0059(16) -0.0189(16) 0.0035(17)
C48 0.060(3) 0.041(2) 0.068(3) -0.005(2) -0.035(2) -0.010(2)
C49 0.036(2) 0.064(3) 0.042(2) 0.002(2) -0.0022(18) -0.002(2)
C50 0.052(3) 0.055(3) 0.063(3) -0.003(2) -0.035(2) 0.001(2)
C51 0.048(2) 0.053(3) 0.056(3) -0.015(2) -0.016(2) -0.013(2)

loop_
_atom_type_symbol
_atom_type_description
_atom_type_scat_dispersion_real
_atom_type_scat_dispersion_imag
_atom_type_scat_source
C C 0.0033 0.0016 'International Tables Vol C Tables 4.2.6.8 and 6.1.1.4'
H H 0.0000 0.0000 'International Tables Vol C Tables 4.2.6.8 and 6.1.1.4'
Cr Cr 0.3209 0.6236 'International Tables Vol C Tables 4.2.6.8 and 6.1.1.4'
Ge Ge 0.1547 1.8001 'International Tables Vol C Tables 4.2.6.8 and 6.1.1.4'
O O 0.0106 0.0060 'International Tables Vol C Tables 4.2.6.8 and 6.1.1.4'
Si Si 0.0817 0.0704 'International Tables Vol C Tables 4.2.6.8 and 6.1.1.4'

loop_
_geom_angle_atom_site_label_1
_geom_angle_atom_site_label_2
_geom_angle_atom_site_label_3
_geom_angle
O1 Ge1 C2 85.39(12)
O1 Ge1 C13 106.47(10)
C2 Ge1 C13 124.90(12)
O1 Ge1 C40 112.60(11)
C2 Ge1 C40 109.19(13)
C13 Ge1 C40 114.32(12)
O1 C1 C3 111.1(3)
O1 C1 Cr1 120.6(2)
C3 C1 Cr1 128.2(2)
C1 O1 Ge1 117.9(2)
C7 C2 C3 120.7(3)
C7 C2 Ge1 130.5(3)
C3 C2 Ge1 108.6(2)
C4 C3 C2 118.7(3)
C4 C3 C1 124.4(3)
C2 C3 C1 116.9(3)
C5 C4 C3 120.9(3)
C6 C5 C4 119.7(3)
C5 C6 C7 121.3(3)
C6 C7 C2 118.7(3)
C12 Cr1 C10 87.97(16)
C12 Cr1 C11 89.15(16)
C10 Cr1 C11 90.83(16)
C12 Cr1 C8 90.44(17)
C10 Cr1 C8 174.98(16)
C11 Cr1 C8 93.90(16)
C12 Cr1 C9 90.31(15)
C10 Cr1 C9 87.44(15)
C11 Cr1 C9 178.21(16)
C8 Cr1 C9 87.81(15)
C12 Cr1 C1 175.54(15)
C10 Cr1 C1 91.90(14)
C11 Cr1 C1 86.39(14)
C8 Cr1 C1 90.05(14)
C9 Cr1 C1 94.13(13)
O2 C8 Cr1 176.8(3)
O3 C9 Cr1 175.5(3)
O4 C10 Cr1 176.4(3)
O5 C11 Cr1 178.6(4)
O6 C12 Cr1 178.4(4)
C14 C13 C18 119.7(2)
C14 C13 Ge1 121.1(2)
C18 C13 Ge1 118.9(2)
C15 C14 C13 118.5(3)
C15 C14 C19 117.5(2)
C13 C14 C19 123.9(2)
C16 C15 C14 122.6(3)
C17 C16 C15 117.4(3)
C17 C16 C20 119.9(3)
C15 C16 C20 122.7(3)
C16 C17 C18 123.4(3)
C17 C18 C13 118.0(2)
C17 C18 C21 116.4(2)
C13 C18 C21 125.4(2)
C14 C19 Si2 117.1(2)
C14 C19 Si1 111.1(2)
Si2 C19 Si1 115.31(15)
C16 C20 Si4 113.2(2)
C16 C20 Si3 113.3(2)
Si4 C20 Si3 117.34(15)
C18 C21 Si6 115.4(2)
C18 C21 Si5 111.5(2)
Si6 C21 Si5 111.15(14)
C22 Si1 C24 107.83(17)
C22 Si1 C23 108.39(17)
C24 Si1 C23 108.55(18)
C22 Si1 C19 108.50(14)
C24 Si1 C19 114.32(15)
C23 Si1 C19 109.11(16)
C27 Si2 C25 108.7(2)
C27 Si2 C26 105.96(17)
C25 Si2 C26 107.7(2)
C27 Si2 C19 109.63(15)
C25 Si2 C19 108.57(16)
C26 Si2 C19 116.05(15)
C28 Si3 C29 110.17(18)
C28 Si3 C30 107.84(19)
C29 Si3 C30 107.36(19)
C28 Si3 C20 108.55(14)
C29 Si3 C20 113.37(16)
C30 Si3 C20 109.41(17)
C31 Si4 C32 108.46(19)
C31 Si4 C33 108.4(2)
C32 Si4 C33 107.7(2)
C31 Si4 C20 112.90(17)
C32 Si4 C20 110.96(17)
C33 Si4 C20 108.32(17)
C34 Si5 C35 106.53(18)
C34 Si5 C36 106.46(16)
C35 Si5 C36 109.43(18)
C34 Si5 C21 110.64(14)
C35 Si5 C21 112.81(14)
C36 Si5 C21 110.71(16)
C37 Si6 C39 106.04(19)
C37 Si6 C38 105.79(18)
C39 Si6 C38 107.90(19)
C37 Si6 C21 112.69(15)
C39 Si6 C21 110.34(16)
C38 Si6 C21 113.64(16)
C45 C40 C41 119.3(3)
C45 C40 Ge1 126.1(2)
C41 C40 Ge1 114.6(2)
C42 C41 C40 119.7(3)
C42 C41 C46 116.6(3)
C40 C41 C46 123.6(3)
C43 C42 C41 120.4(3)
C42 C43 C44 120.0(3)
C43 C44 C45 120.5(3)
C40 C45 C44 119.9(3)
C40 C45 C47 123.2(3)
C44 C45 C47 116.8(3)
C48 C46 C41 114.3(3)
C48 C46 C49 111.4(3)
C41 C46 C49 108.9(3)
C51 C47 C45 110.5(3)
C51 C47 C50 110.3(3)
C45 C47 C50 113.3(3)

loop_
_geom_bond_atom_site_label_1
_geom_bond_atom_site_label_2
_geom_bond_distance
Ge1 O1 1.904(2)
Ge1 C2 1.947(3)
Ge1 C13 1.966(3)
Ge1 C40 1.986(3)
C1 O1 1.292(4)
C1 C3 1.510(5)
C1 Cr1 2.050(3)
C2 C7 1.402(4)
C2 C3 1.403(5)
C3 C4 1.396(5)
C4 C5 1.387(5)
C5 C6 1.382(5)
C6 C7 1.392(5)
Cr1 C12 1.883(4)
Cr1 C10 1.888(4)
Cr1 C11 1.893(4)
Cr1 C8 1.903(4)
Cr1 C9 1.911(4)
C8 O2 1.163(5)
C9 O3 1.141(4)
C10 O4 1.137(4)
C11 O5 1.148(4)
C12 O6 1.147(4)
C13 C14 1.420(4)
C13 C18 1.424(4)
C14 C15 1.402(4)
C14 C19 1.520(4)
C15 C16 1.394(4)
C16 C17 1.387(4)
C16 C20 1.526(4)
C17 C18 1.399(4)
C18 C21 1.524(4)
C19 Si2 1.907(3)
C19 Si1 1.908(3)
C20 Si4 1.896(3)
C20 Si3 1.901(3)
C21 Si6 1.913(3)
C21 Si5 1.914(3)
Si1 C22 1.861(3)
Si1 C24 1.865(3)
Si1 C23 1.874(4)
Si2 C27 1.861(4)
Si2 C25 1.860(4)
Si2 C26 1.869(4)
Si3 C28 1.860(3)
Si3 C29 1.870(4)
Si3 C30 1.872(4)
Si4 C31 1.852(4)
Si4 C32 1.868(4)
Si4 C33 1.868(4)
Si5 C34 1.853(3)
Si5 C35 1.867(4)
Si5 C36 1.875(3)
Si6 C37 1.855(4)
Si6 C39 1.864(4)
Si6 C38 1.868(4)
C40 C45 1.392(4)
C40 C41 1.418(5)
C41 C42 1.396(5)
C41 C46 1.534(5)
C42 C43 1.386(5)
C43 C44 1.384(5)
C44 C45 1.403(5)
C45 C47 1.526(5)
C46 C48 1.521(5)
C46 C49 1.550(5)
C47 C51 1.509(5)
C47 C50 1.535(5)

loop_
_geom_torsion_atom_site_label_1
_geom_torsion_atom_site_label_2
_geom_torsion_atom_site_label_3
_geom_torsion_atom_site_label_4
_geom_torsion
C3 C1 O1 Ge1 1.1(3)
Cr1 C1 O1 Ge1 177.48(13)
C2 Ge1 O1 C1 0.3(2)
C13 Ge1 O1 C1 125.4(2)
C40 Ge1 O1 C1 -108.6(2)
O1 Ge1 C2 C7 -176.7(3)
C13 Ge1 C2 C7 76.4(3)
C40 Ge1 C2 C7 -64.4(3)
O1 Ge1 C2 C3 -1.7(2)
C13 Ge1 C2 C3 -108.6(2)
C40 Ge1 C2 C3 110.7(2)
C7 C2 C3 C4 -1.4(5)
Ge1 C2 C3 C4 -177.1(2)
C7 C2 C3 C1 178.4(3)
Ge1 C2 C3 C1 2.8(3)
O1 C1 C3 C4 177.2(3)
Cr1 C1 C3 C4 1.2(5)
O1 C1 C3 C2 -2.7(4)
Cr1 C1 C3 C2 -178.7(2)
C2 C3 C4 C5 0.7(5)
C1 C3 C4 C5 -179.1(3)
C3 C4 C5 C6 0.3(6)
C4 C5 C6 C7 -0.6(6)
C5 C6 C7 C2 -0.1(5)
C3 C2 C7 C6 1.2(5)
Ge1 C2 C7 C6 175.7(3)
O1 C1 Cr1 C12 -124(2)
C3 C1 Cr1 C12 52(2)
O1 C1 Cr1 C10 -35.7(3)
C3 C1 Cr1 C10 140.0(3)
O1 C1 Cr1 C11 -126.4(3)
C3 C1 Cr1 C11 49.3(3)
O1 C1 Cr1 C8 139.7(3)
C3 C1 Cr1 C8 -44.6(3)
O1 C1 Cr1 C9 51.9(3)
C3 C1 Cr1 C9 -132.5(3)
C12 Cr1 C8 O2 38(6)
C10 Cr1 C8 O2 -33(7)
C11 Cr1 C8 O2 127(6)
C9 Cr1 C8 O2 -52(6)
C1 Cr1 C8 O2 -146(6)
C12 Cr1 C9 O3 -1(4)
C10 Cr1 C9 O3 -89(4)
C11 Cr1 C9 O3 -74(7)
C8 Cr1 C9 O3 89(4)
C1 Cr1 C9 O3 179(100)
C12 Cr1 C10 O4 -22(5)
C11 Cr1 C10 O4 -111(5)
C8 Cr1 C10 O4 49(6)
C9 Cr1 C10 O4 68(5)
C1 Cr1 C10 O4 162(5)
C12 Cr1 C11 O5 -134(13)
C10 Cr1 C11 O5 -46(13)
C8 Cr1 C11 O5 136(13)
C9 Cr1 C11 O5 -61(15)
C1 Cr1 C11 O5 46(13)
C10 Cr1 C12 O6 -70(13)
C11 Cr1 C12 O6 21(13)
C8 Cr1 C12 O6 114(13)
C9 Cr1 C12 O6 -158(13)
C1 Cr1 C12 O6 18(14)
O1 Ge1 C13 C14 -101.8(2)
C2 Ge1 C13 C14 -5.8(3)
C40 Ge1 C13 C14 133.3(2)
O1 Ge1 C13 C18 83.9(2)
C2 Ge1 C13 C18 179.9(2)
C40 Ge1 C13 C18 -41.1(3)
C18 C13 C14 C15 6.2(4)
Ge1 C13 C14 C15 -168.1(2)
C18 C13 C14 C19 -168.9(3)
Ge1 C13 C14 C19 16.8(4)
C13 C14 C15 C16 -2.0(4)
C19 C14 C15 C16 173.5(3)
C14 C15 C16 C17 -2.6(4)
C14 C15 C16 C20 179.1(3)
C15 C16 C17 C18 3.1(4)
C20 C16 C17 C18 -178.6(3)
C16 C17 C18 C13 1.1(4)
C16 C17 C18 C21 -175.0(3)
C14 C13 C18 C17 -5.8(4)
Ge1 C13 C18 C17 168.7(2)
C14 C13 C18 C21 169.9(3)
Ge1 C13 C18 C21 -15.6(4)
C15 C14 C19 Si2 55.3(3)
C13 C14 C19 Si2 -129.5(3)
C15 C14 C19 Si1 -80.1(3)
C13 C14 C19 Si1 95.1(3)
C17 C16 C20 Si4 102.6(3)
C15 C16 C20 Si4 -79.1(3)
C17 C16 C20 Si3 -120.6(3)
C15 C16 C20 Si3 57.6(3)
C17 C18 C21 Si6 -52.2(3)
C13 C18 C21 Si6 132.0(3)
C17 C18 C21 Si5 75.9(3)
C13 C18 C21 Si5 -99.9(3)
C14 C19 Si1 C22 -31.5(2)
Si2 C19 Si1 C22 -167.76(17)
C14 C19 Si1 C24 88.8(2)
Si2 C19 Si1 C24 -47.4(2)
C14 C19 Si1 C23 -149.4(2)
Si2 C19 Si1 C23 74.3(2)
C14 C19 Si2 C27 47.5(3)
Si1 C19 Si2 C27 -178.90(17)
C14 C19 Si2 C25 166.2(3)
Si1 C19 Si2 C25 -60.3(2)
C14 C19 Si2 C26 -72.4(3)
Si1 C19 Si2 C26 61.2(2)
C16 C20 Si3 C28 34.0(3)
Si4 C20 Si3 C28 168.81(19)
C16 C20 Si3 C29 -88.8(2)
Si4 C20 Si3 C29 46.0(2)
C16 C20 Si3 C30 151.4(2)
Si4 C20 Si3 C30 -73.8(2)
C16 C20 Si4 C31 60.3(3)
Si3 C20 Si4 C31 -74.6(2)
C16 C20 Si4 C32 -177.7(2)
Si3 C20 Si4 C32 47.4(2)
C16 C20 Si4 C33 -59.7(3)
Si3 C20 Si4 C33 165.4(2)
C18 C21 Si5 C34 65.6(2)
Si6 C21 Si5 C34 -164.02(15)
C18 C21 Si5 C35 -53.6(3)
Si6 C21 Si5 C35 76.8(2)
C18 C21 Si5 C36 -176.6(2)
Si6 C21 Si5 C36 -46.2(2)
C18 C21 Si6 C37 -30.2(3)
Si5 C21 Si6 C37 -158.46(17)
C18 C21 Si6 C39 -148.5(2)
Si5 C21 Si6 C39 83.2(2)
C18 C21 Si6 C38 90.2(2)
Si5 C21 Si6 C38 -38.1(2)
O1 Ge1 C40 C45 -4.3(3)
C2 Ge1 C40 C45 -97.3(3)
C13 Ge1 C40 C45 117.4(3)
O1 Ge1 C40 C41 174.6(2)
C2 Ge1 C40 C41 81.6(3)
C13 Ge1 C40 C41 -63.7(3)
C45 C40 C41 C42 -4.6(5)
Ge1 C40 C41 C42 176.4(2)
C45 C40 C41 C46 171.8(3)
Ge1 C40 C41 C46 -7.2(4)
C40 C41 C42 C43 2.8(5)
C46 C41 C42 C43 -173.8(3)
C41 C42 C43 C44 1.8(5)
C42 C43 C44 C45 -4.7(6)
C41 C40 C45 C44 1.7(5)
Ge1 C40 C45 C44 -179.4(3)
C41 C40 C45 C47 -175.1(3)
Ge1 C40 C45 C47 3.8(5)
C43 C44 C45 C40 2.9(5)
C43 C44 C45 C47 180.0(3)
C42 C41 C46 C48 -65.5(4)
C40 C41 C46 C48 118.0(4)
C42 C41 C46 C49 59.9(4)
C40 C41 C46 C49 -116.7(4)
C40 C45 C47 C51 95.1(4)
C44 C45 C47 C51 -81.9(4)
C40 C45 C47 C50 -140.6(3)
C44 C45 C47 C50 42.4(4)
